data_4082539
loop_
_publ_author_name
'Oliva-Madrid, Mar\'ia-Jos\'e'
'Garc\'ia-L\'opez, Jos\'e-Antonio'
'Saura-Llamas, Isabel'
'Bautista, Delia'
'Vicente, Jos\'e'

_publ_section_title
;
 Reactivity toward Neutral N- and P-Donor Ligands of Eight-Membered
 Palladacycles Arising from Monoinsertion of Alkynes into the Pd--C Bond
 of Orthopalladated Homoveratrylamine and Phentermine. A New Example of
 the Transphobia Effect
;
_journal_issue 1
_journal_name_full Organometallics
_journal_page_first 33
_journal_paper_doi 10.1021/om401090b
_journal_volume 33
_journal_year 2014
_chemical_formula_sum 'C27 H33 Br N O2 P Pd'
_chemical_formula_weight 620.82
_chemical_name_systematic
; 
 ? 
;
_space_group_IT_number 14
_symmetry_cell_setting monoclinic
_symmetry_space_group_name_Hall '-P 2yn'
_symmetry_space_group_name_H-M 'P 1 21/n 1'
_atom_sites_solution_hydrogens geom
_atom_sites_solution_primary direct
_atom_sites_solution_secondary difmap
_audit_creation_method SHELXL-97
_cell_angle_alpha 90.00
_cell_angle_beta 92.022(2)
_cell_angle_gamma 90.00
_cell_formula_units_Z 4
_cell_length_a 10.1328(9)
_cell_length_b 8.1803(7)
_cell_length_c 31.117(3)
_cell_measurement_reflns_used 6772
_cell_measurement_temperature 100(2)
_cell_measurement_theta_max 28.68
_cell_measurement_theta_min 2.57
_cell_volume 2577.7(4)
_computing_cell_refinement 'Bruker SAINT'
_computing_data_collection 'Bruker SMART'
_computing_data_reduction 'Bruker SAINT'
_computing_molecular_graphics 'Bruker SHELXTL'
_computing_publication_material 'Bruker SHELXTL'
_computing_structure_refinement 'SHELXL-97 (Sheldrick, 1997)'
_computing_structure_solution 'SHELXS-97 (Sheldrick, 1990)'
_diffrn_ambient_temperature 100(2)
_diffrn_detector_area_resol_mean 8.26
_diffrn_measured_fraction_theta_full 1.000
_diffrn_measured_fraction_theta_max 0.945
_diffrn_measurement_device_type 'Bruker SMART APEX CCD'
_diffrn_measurement_method \w-scan
_diffrn_radiation_monochromator graphite
_diffrn_radiation_source 'fine-focus sealed tube'
_diffrn_radiation_type MoK\a
_diffrn_radiation_wavelength 0.71073
_diffrn_reflns_av_R_equivalents 0.0293
_diffrn_reflns_av_sigmaI/netI 0.0246
_diffrn_reflns_limit_h_max 13
_diffrn_reflns_limit_h_min -13
_diffrn_reflns_limit_k_max 10
_diffrn_reflns_limit_k_min -11
_diffrn_reflns_limit_l_max 41
_diffrn_reflns_limit_l_min -40
_diffrn_reflns_number 30530
_diffrn_reflns_theta_full 26.00
_diffrn_reflns_theta_max 28.68
_diffrn_reflns_theta_min 2.09
_exptl_absorpt_coefficient_mu 2.356
_exptl_absorpt_correction_T_max 0.8913
_exptl_absorpt_correction_T_min 0.7175
_exptl_absorpt_correction_type multi-scan
_exptl_absorpt_process_details SADABS
_exptl_crystal_colour colourless
_exptl_crystal_density_diffrn 1.600
_exptl_crystal_density_method 'not measured'
_exptl_crystal_description prism
_exptl_crystal_F_000 1256
_exptl_crystal_size_max 0.26
_exptl_crystal_size_mid 0.14
_exptl_crystal_size_min 0.05
_refine_diff_density_max 0.586
_refine_diff_density_min -0.271
_refine_diff_density_rms 0.082
_refine_ls_extinction_method none
_refine_ls_goodness_of_fit_ref 1.048
_refine_ls_hydrogen_treatment 'NH2 free with SADI, rigid methyls, others riding'
_refine_ls_matrix_type full
_refine_ls_number_parameters 311
_refine_ls_number_reflns 6278
_refine_ls_number_restraints 1
_refine_ls_restrained_S_all 1.048
_refine_ls_R_factor_all 0.0285
_refine_ls_R_factor_gt 0.0247
_refine_ls_shift/su_max 0.001
_refine_ls_shift/su_mean 0.000
_refine_ls_structure_factor_coef Fsqd
_refine_ls_weighting_details 'calc w=1/[\s^2^(Fo^2^)+(0.0263P)^2^+2.0375P] where P=(Fo^2^+2Fc^2^)/3'
_refine_ls_weighting_scheme calc
_refine_ls_wR_factor_gt 0.0564
_refine_ls_wR_factor_ref 0.0578
_reflns_number_gt 5731
_reflns_number_total 6278
_reflns_threshold_expression >2sigma(I)
_cod_data_source_file om401090b_si_002.cif
_cod_data_source_block jod991s
_cod_original_sg_symbol_H-M 'P 2(1)/n'
_cod_database_code 4082539

loop_
_symmetry_equiv_pos_as_xyz
'x, y, z'
'-x+1/2, y+1/2, -z+1/2'
'-x, -y, -z'
'x-1/2, -y-1/2, z-1/2'

loop_
_atom_site_label
_atom_site_type_symbol
_atom_site_fract_x
_atom_site_fract_y
_atom_site_fract_z
_atom_site_U_iso_or_equiv
_atom_site_adp_type
_atom_site_occupancy
_atom_site_symmetry_multiplicity
_atom_site_calc_flag
_atom_site_refinement_flags
Pd1 Pd 0.216830(13) -0.028887(17) 0.156222(5) 0.01142(5) Uani 1 1 d .
N1 N 0.09199(17) -0.2234(2) 0.13477(6) 0.0161(3) Uani 1 1 d D
H01A H 0.0183(18) -0.213(2) 0.1467(6) 0.006(5) Uiso 1 1 d D
H01B H 0.128(2) -0.303(3) 0.1476(8) 0.024(7) Uiso 1 1 d D
P1 P 0.34351(5) 0.17678(6) 0.181559(16) 0.01348(10) Uani 1 1 d .
Br1 Br 0.412059(19) -0.22017(2) 0.154921(7) 0.01962(6) Uani 1 1 d .
C1 C 0.12420(18) 0.1794(2) 0.07940(6) 0.0125(4) Uani 1 1 d .
C2 C 0.12317(18) 0.0342(2) 0.05598(6) 0.0131(4) Uani 1 1 d .
C3 C 0.21201(19) 0.0160(2) 0.02247(6) 0.0145(4) Uani 1 1 d .
H3 H 0.2107 -0.0824 0.0062 0.017 Uiso 1 1 calc R
C4 C 0.30075(18) 0.1370(2) 0.01262(6) 0.0136(4) Uani 1 1 d .
C5 C 0.30385(18) 0.2826(2) 0.03713(6) 0.0138(4) Uani 1 1 d .
C6 C 0.21345(18) 0.3041(2) 0.06880(6) 0.0137(4) Uani 1 1 d .
H6 H 0.2113 0.4052 0.0838 0.016 Uiso 1 1 calc R
C7 C 0.03445(18) 0.2041(2) 0.11623(6) 0.0124(4) Uani 1 1 d .
C8 C 0.05627(17) 0.1152(2) 0.15223(6) 0.0121(3) Uani 1 1 d .
C9 C 0.0814(2) -0.2516(2) 0.08764(7) 0.0173(4) Uani 1 1 d .
H9A H 0.0235 -0.3470 0.0818 0.021 Uiso 1 1 calc R
H9B H 0.1700 -0.2778 0.0771 0.021 Uiso 1 1 calc R
C10 C 0.02591(18) -0.1035(2) 0.06309(6) 0.0151(4) Uani 1 1 d .
H10A H -0.0093 -0.1410 0.0347 0.018 Uiso 1 1 calc R
H10B H -0.0491 -0.0593 0.0790 0.018 Uiso 1 1 calc R
C11 C -0.07150(18) 0.3288(2) 0.11068(6) 0.0128(4) Uani 1 1 d .
C12 C -0.13307(19) 0.3586(2) 0.07025(7) 0.0175(4) Uani 1 1 d .
H12 H -0.1084 0.2958 0.0461 0.021 Uiso 1 1 calc R
C13 C -0.2293(2) 0.4783(3) 0.06505(7) 0.0240(5) Uani 1 1 d .
H13 H -0.2716 0.4950 0.0377 0.029 Uiso 1 1 calc R
C14 C -0.2641(2) 0.5741(3) 0.09987(7) 0.0225(4) Uani 1 1 d .
H14 H -0.3293 0.6568 0.0962 0.027 Uiso 1 1 calc R
C15 C -0.2037(2) 0.5486(2) 0.13954(7) 0.0190(4) Uani 1 1 d .
H15 H -0.2273 0.6140 0.1633 0.023 Uiso 1 1 calc R
C16 C -0.10810(19) 0.4273(2) 0.14513(6) 0.0155(4) Uani 1 1 d .
H16 H -0.0671 0.4111 0.1727 0.019 Uiso 1 1 calc R
C21 C -0.04048(18) 0.0838(2) 0.18584(6) 0.0130(4) Uani 1 1 d .
C22 C -0.16267(19) 0.0139(2) 0.17348(6) 0.0157(4) Uani 1 1 d .
H22 H -0.1858 0.0032 0.1438 0.019 Uiso 1 1 calc R
C23 C -0.25020(19) -0.0397(2) 0.20365(7) 0.0185(4) Uani 1 1 d .
H23 H -0.3313 -0.0890 0.1945 0.022 Uiso 1 1 calc R
C24 C -0.2197(2) -0.0214(3) 0.24721(7) 0.0186(4) Uani 1 1 d .
H24 H -0.2790 -0.0593 0.2680 0.022 Uiso 1 1 calc R
C25 C -0.1013(2) 0.0529(2) 0.26014(6) 0.0175(4) Uani 1 1 d .
H25 H -0.0816 0.0703 0.2899 0.021 Uiso 1 1 calc R
C26 C -0.01162(18) 0.1019(2) 0.22989(6) 0.0147(4) Uani 1 1 d .
H26 H 0.0704 0.1484 0.2393 0.018 Uiso 1 1 calc R
C27 C 0.3816(2) -0.0071(3) -0.04790(7) 0.0212(4) Uani 1 1 d .
H27A H 0.4010 -0.1066 -0.0313 0.032 Uiso 1 1 calc R
H27B H 0.4467 0.0054 -0.0702 0.032 Uiso 1 1 calc R
H27C H 0.2929 -0.0150 -0.0613 0.032 Uiso 1 1 calc R
O1 O 0.38799(14) 0.13144(17) -0.01989(4) 0.0181(3) Uani 1 1 d .
C28 C 0.3990(2) 0.5465(3) 0.04802(7) 0.0221(4) Uani 1 1 d .
H28A H 0.3155 0.6029 0.0414 0.033 Uiso 1 1 calc R
H28B H 0.4725 0.6131 0.0382 0.033 Uiso 1 1 calc R
H28C H 0.4091 0.5293 0.0791 0.033 Uiso 1 1 calc R
O2 O 0.39912(13) 0.39207(17) 0.02657(4) 0.0167(3) Uani 1 1 d .
C31 C 0.2678(2) 0.3752(2) 0.18893(7) 0.0194(4) Uani 1 1 d .
H31A H 0.3355 0.4542 0.1984 0.029 Uiso 1 1 calc R
H31B H 0.2006 0.3670 0.2107 0.029 Uiso 1 1 calc R
H31C H 0.2263 0.4117 0.1617 0.029 Uiso 1 1 calc R
C32 C 0.4176(2) 0.1362(3) 0.23471(7) 0.0203(4) Uani 1 1 d .
H32A H 0.4838 0.2202 0.2418 0.030 Uiso 1 1 calc R
H32B H 0.4600 0.0285 0.2348 0.030 Uiso 1 1 calc R
H32C H 0.3489 0.1380 0.2561 0.030 Uiso 1 1 calc R
C33 C 0.4837(2) 0.2207(3) 0.14867(7) 0.0199(4) Uani 1 1 d .
H33A H 0.4521 0.2560 0.1200 0.030 Uiso 1 1 calc R
H33B H 0.5377 0.1220 0.1461 0.030 Uiso 1 1 calc R
H33C H 0.5371 0.3078 0.1622 0.030 Uiso 1 1 calc R

loop_
_atom_site_aniso_label
_atom_site_aniso_U_11
_atom_site_aniso_U_22
_atom_site_aniso_U_33
_atom_site_aniso_U_23
_atom_site_aniso_U_13
_atom_site_aniso_U_12
Pd1 0.00979(7) 0.00976(7) 0.01465(8) 0.00065(5) -0.00004(5) 0.00015(5)
N1 0.0142(8) 0.0129(8) 0.0210(9) 0.0026(7) -0.0012(7) -0.0003(6)
P1 0.0122(2) 0.0125(2) 0.0158(2) -0.00011(18) 0.00090(18) -0.00172(18)
Br1 0.01432(10) 0.01411(10) 0.03010(12) -0.00172(8) -0.00389(8) 0.00357(7)
C1 0.0122(8) 0.0133(9) 0.0120(9) 0.0015(7) 0.0001(7) 0.0026(7)
C2 0.0124(8) 0.0139(9) 0.0129(9) 0.0018(7) -0.0012(7) 0.0012(7)
C3 0.0157(9) 0.0137(9) 0.0140(9) -0.0021(7) -0.0005(7) 0.0020(7)
C4 0.0119(8) 0.0180(9) 0.0110(9) 0.0004(7) 0.0012(7) 0.0031(7)
C5 0.0138(9) 0.0148(9) 0.0128(9) 0.0020(7) 0.0004(7) -0.0001(7)
C6 0.0155(9) 0.0119(9) 0.0138(9) 0.0008(7) 0.0014(7) 0.0012(7)
C7 0.0110(8) 0.0113(9) 0.0150(9) -0.0026(7) 0.0018(7) -0.0007(7)
C8 0.0101(8) 0.0109(9) 0.0152(9) -0.0019(7) 0.0005(7) -0.0017(6)
C9 0.0180(9) 0.0124(9) 0.0216(10) -0.0026(7) 0.0018(8) -0.0020(7)
C10 0.0135(9) 0.0155(9) 0.0162(9) -0.0024(7) -0.0003(7) -0.0018(7)
C11 0.0112(8) 0.0117(9) 0.0158(9) 0.0018(7) 0.0030(7) -0.0023(7)
C12 0.0180(9) 0.0160(9) 0.0183(10) -0.0016(8) -0.0025(8) 0.0000(7)
C13 0.0229(11) 0.0250(11) 0.0236(11) 0.0039(9) -0.0085(9) 0.0024(9)
C14 0.0149(9) 0.0166(10) 0.0362(12) 0.0051(9) 0.0017(9) 0.0054(8)
C15 0.0171(9) 0.0154(10) 0.0251(11) 0.0001(8) 0.0082(8) 0.0019(7)
C16 0.0157(9) 0.0155(9) 0.0157(9) 0.0024(7) 0.0040(7) 0.0012(7)
C21 0.0117(8) 0.0106(8) 0.0170(9) 0.0017(7) 0.0027(7) 0.0024(7)
C22 0.0145(9) 0.0193(10) 0.0132(9) -0.0019(7) -0.0006(7) 0.0016(7)
C23 0.0118(9) 0.0206(10) 0.0231(10) -0.0021(8) 0.0016(8) -0.0028(7)
C24 0.0154(9) 0.0224(10) 0.0185(10) 0.0021(8) 0.0071(8) -0.0014(8)
C25 0.0190(10) 0.0189(10) 0.0148(9) -0.0002(8) 0.0007(8) 0.0014(8)
C26 0.0127(8) 0.0145(9) 0.0168(9) 0.0005(7) 0.0007(7) 0.0000(7)
C27 0.0207(10) 0.0267(11) 0.0162(10) -0.0087(8) 0.0027(8) 0.0023(8)
O1 0.0185(7) 0.0201(7) 0.0161(7) -0.0035(6) 0.0068(5) 0.0005(6)
C28 0.0263(11) 0.0179(10) 0.0229(11) -0.0029(8) 0.0105(9) -0.0070(8)
O2 0.0165(7) 0.0162(7) 0.0178(7) -0.0017(5) 0.0066(5) -0.0032(5)
C31 0.0186(9) 0.0138(9) 0.0260(11) -0.0033(8) 0.0019(8) -0.0016(7)
C32 0.0204(10) 0.0220(11) 0.0183(10) 0.0014(8) 0.0002(8) -0.0051(8)
C33 0.0170(9) 0.0210(10) 0.0219(10) 0.0004(8) 0.0023(8) -0.0023(8)

loop_
_atom_type_symbol
_atom_type_description
_atom_type_scat_dispersion_real
_atom_type_scat_dispersion_imag
_atom_type_scat_source
C C 0.0033 0.0016 'International Tables Vol C Tables 4.2.6.8 and 6.1.1.4'
H H 0.0000 0.0000 'International Tables Vol C Tables 4.2.6.8 and 6.1.1.4'
N N 0.0061 0.0033 'International Tables Vol C Tables 4.2.6.8 and 6.1.1.4'
O O 0.0106 0.0060 'International Tables Vol C Tables 4.2.6.8 and 6.1.1.4'
P P 0.1023 0.0942 'International Tables Vol C Tables 4.2.6.8 and 6.1.1.4'
Br Br -0.2901 2.4595 'International Tables Vol C Tables 4.2.6.8 and 6.1.1.4'
Pd Pd -0.9988 1.0072 'International Tables Vol C Tables 4.2.6.8 and 6.1.1.4'

loop_
_geom_angle_atom_site_label_1
_geom_angle_atom_site_label_2
_geom_angle_atom_site_label_3
_geom_angle
C8 Pd1 N1 87.01(7)
C8 Pd1 P1 91.94(5)
N1 Pd1 P1 177.44(5)
C8 Pd1 Br1 174.97(5)
N1 Pd1 Br1 89.37(5)
P1 Pd1 Br1 91.807(15)
C9 N1 Pd1 116.62(12)
C31 P1 C33 103.72(10)
C31 P1 C32 102.17(10)
C33 P1 C32 104.00(10)
C31 P1 Pd1 118.46(7)
C33 P1 Pd1 113.57(7)
C32 P1 Pd1 113.25(7)
C2 C1 C6 119.17(17)
C2 C1 C7 121.36(17)
C6 C1 C7 119.46(17)
C1 C2 C3 118.93(17)
C1 C2 C10 123.31(17)
C3 C2 C10 117.68(17)
C4 C3 C2 121.83(17)
O1 C4 C3 125.76(17)
O1 C4 C5 115.10(17)
C3 C4 C5 119.13(17)
O2 C5 C6 125.52(17)
O2 C5 C4 115.14(16)
C6 C5 C4 119.33(17)
C5 C6 C1 121.47(18)
C8 C7 C11 124.33(17)
C8 C7 C1 118.40(16)
C11 C7 C1 117.26(16)
C7 C8 C21 125.98(17)
C7 C8 Pd1 118.48(13)
C21 C8 Pd1 114.17(13)
N1 C9 C10 112.51(16)
C2 C10 C9 115.57(16)
C16 C11 C12 117.64(17)
C16 C11 C7 121.00(17)
C12 C11 C7 121.26(17)
C13 C12 C11 120.97(19)
C12 C13 C14 120.2(2)
C15 C14 C13 119.78(19)
C14 C15 C16 120.39(19)
C15 C16 C11 121.04(19)
C26 C21 C22 117.59(17)
C26 C21 C8 123.55(17)
C22 C21 C8 118.43(17)
C23 C22 C21 121.48(18)
C22 C23 C24 120.13(18)
C23 C24 C25 119.31(18)
C26 C25 C24 120.51(19)
C25 C26 C21 120.90(18)
C4 O1 C27 117.44(16)
C5 O2 C28 117.08(15)

loop_
_geom_bond_atom_site_label_1
_geom_bond_atom_site_label_2
_geom_bond_distance
Pd1 C8 2.0091(18)
Pd1 N1 2.1252(17)
Pd1 P1 2.2424(5)
Pd1 Br1 2.5237(3)
N1 C9 1.485(3)
P1 C31 1.814(2)
P1 C33 1.816(2)
P1 C32 1.823(2)
C1 C2 1.394(3)
C1 C6 1.410(3)
C1 C7 1.502(3)
C2 C3 1.409(3)
C2 C10 1.518(3)
C3 C4 1.379(3)
C4 O1 1.367(2)
C4 C5 1.415(3)
C5 O2 1.365(2)
C5 C6 1.380(3)
C7 C8 1.348(3)
C7 C11 1.486(3)
C8 C21 1.481(3)
C9 C10 1.528(3)
C11 C16 1.401(3)
C11 C12 1.406(3)
C12 C13 1.388(3)
C13 C14 1.392(3)
C14 C15 1.374(3)
C15 C16 1.393(3)
C21 C26 1.399(3)
C21 C22 1.405(3)
C22 C23 1.385(3)
C23 C24 1.388(3)
C24 C25 1.392(3)
C25 C26 1.390(3)
C27 O1 1.429(2)
C28 O2 1.429(2)

loop_
_geom_hbond_atom_site_label_D
_geom_hbond_atom_site_label_H
_geom_hbond_atom_site_label_A
_geom_hbond_distance_DH
_geom_hbond_distance_HA
_geom_hbond_distance_DA
_geom_hbond_angle_DHA
_geom_hbond_site_symmetry_A
C13 H13 O2 0.95 2.52 3.445(3) 165.4 3_565
C28 H28B O1 0.98 2.60 3.535(2) 160.2 3_665
